data_7042712
loop_
_publ_author_name
'Okuda, Jun'
'Mukherjee, Debabarata'
'Spaniol, Thomas Paul'
'Wiegand, Ann-Kristin'

_publ_section_title
;
 Zinc hydridotriphenylborates suppported by a neutral macrocyclic
 polyamine
;
_journal_name_full 'Dalton Trans.'
_journal_paper_doi 10.1039/C7DT01094J
_journal_year 2017
_chemical_formula_moiety '2(C12 H28 I N4 Zn), 3(C4 H8 O), 2(I)'
_chemical_formula_sum 'C36 H80 I4 N8 O3 Zn2'
_chemical_formula_weight 1311.42
_chemical_name_systematic
;
 ?
;
_chemical_properties_physical ', Air-sensitive,Moisture-sensitive,Oxygen-sensitive'
_space_group_crystal_system monoclinic
_space_group_IT_number 14
_space_group_name_Hall '-P 2yn'
_space_group_name_H-M_alt 'P 1 21/n 1'
_symmetry_space_group_name_Hall '-P 2yn'
_symmetry_space_group_name_H-M 'P 1 21/n 1'
_atom_sites_solution_hydrogens geom
_audit_creation_method SHELXL-2013
_audit_update_record
;
2017-03-23 deposited with the CCDC.
2017-04-18 downloaded from the CCDC.
;
_cell_angle_alpha 90
_cell_angle_beta 94.987(6)
_cell_angle_gamma 90
_cell_formula_units_Z 2
_cell_length_a 7.936(2)
_cell_length_b 12.276(3)
_cell_length_c 25.751(7)
_cell_measurement_reflns_used 1674
_cell_measurement_temperature 100(2)
_cell_measurement_theta_max 21.29
_cell_measurement_theta_min 2.63
_cell_volume 2499.2(11)
_computing_cell_refinement 'Bruker SAINT'
_computing_data_collection 'Bruker APEX'
_computing_data_reduction 'Bruker SAINT'
_computing_structure_refinement 'SHELXL-2013 (Sheldrick, 2013)'
_computing_structure_solution 'SIR-92 (Altomare 1992)'
_diffrn_ambient_temperature 100(2)
_diffrn_measured_fraction_theta_full 1.000
_diffrn_measured_fraction_theta_max 0.996
_diffrn_measurement_device_type 'Bruker APEX-I CCD'
_diffrn_measurement_method '\w scans'
_diffrn_radiation_monochromator 'multilayer optics'
_diffrn_radiation_source microsource
_diffrn_radiation_type MoK\a
_diffrn_radiation_wavelength 0.71073
_diffrn_reflns_av_R_equivalents 0.0993
_diffrn_reflns_av_unetI/netI 0.1152
_diffrn_reflns_Laue_measured_fraction_full 1.000
_diffrn_reflns_Laue_measured_fraction_max 0.996
_diffrn_reflns_limit_h_max 9
_diffrn_reflns_limit_h_min -9
_diffrn_reflns_limit_k_max 15
_diffrn_reflns_limit_k_min -15
_diffrn_reflns_limit_l_max 32
_diffrn_reflns_limit_l_min -31
_diffrn_reflns_number 22658
_diffrn_reflns_point_group_measured_fraction_full 1.000
_diffrn_reflns_point_group_measured_fraction_max 0.996
_diffrn_reflns_theta_full 25.242
_diffrn_reflns_theta_max 26.483
_diffrn_reflns_theta_min 1.588
_exptl_absorpt_coefficient_mu 3.470
_exptl_absorpt_correction_T_max 0.7454
_exptl_absorpt_correction_T_min 0.4677
_exptl_absorpt_correction_type multi-scan
_exptl_absorpt_process_details 'sadabs Bruker'
_exptl_crystal_colour colourless
_exptl_crystal_density_diffrn 1.743
_exptl_crystal_description rod
_exptl_crystal_F_000 1296
_exptl_crystal_recrystallization_method 'reactive crystallization from thf at room temperature'
_exptl_crystal_size_max 0.260
_exptl_crystal_size_mid 0.260
_exptl_crystal_size_min 0.160
_refine_diff_density_max 1.427
_refine_diff_density_min -1.319
_refine_diff_density_rms 0.190
_refine_ls_extinction_method none
_refine_ls_goodness_of_fit_ref 1.024
_refine_ls_hydrogen_treatment constr
_refine_ls_matrix_type full
_refine_ls_number_parameters 238
_refine_ls_number_reflns 5153
_refine_ls_number_restraints 9
_refine_ls_restrained_S_all 1.023
_refine_ls_R_factor_all 0.0949
_refine_ls_R_factor_gt 0.0590
_refine_ls_shift/su_max 0.000
_refine_ls_shift/su_mean 0.000
_refine_ls_structure_factor_coef Fsqd
_refine_ls_weighting_details 'w=1/[\s^2^(Fo^2^)+(0.0331P)^2^+3.4017P] where P=(Fo^2^+2Fc^2^)/3'
_refine_ls_weighting_scheme calc
_refine_ls_wR_factor_gt 0.1357
_refine_ls_wR_factor_ref 0.1489
_reflns_Friedel_coverage 0.000
_reflns_number_gt 3429
_reflns_number_total 5153
_reflns_threshold_expression 'I > 2\s(I)'
_cod_data_source_file c7dt01094j2.cif
_cod_data_source_block 4
_cod_database_code 7042712
_shelx_space_group_comment
;
The symmetry employed for this shelxl refinement is uniquely defined
by the following loop, which should always be used as a source of
symmetry information in preference to the above space-group names.
They are only intended as comments.
;
_shelx_estimated_absorpt_t_min 0.466
_shelx_estimated_absorpt_t_max 0.607
_shelxl_version_number 2013-4

loop_
_space_group_symop_operation_xyz
'x, y, z'
'-x+1/2, y+1/2, -z+1/2'
'-x, -y, -z'
'x-1/2, -y-1/2, z-1/2'

loop_
_atom_site_label
_atom_site_type_symbol
_atom_site_fract_x
_atom_site_fract_y
_atom_site_fract_z
_atom_site_U_iso_or_equiv
_atom_site_adp_type
_atom_site_occupancy
_atom_site_site_symmetry_order
_atom_site_calc_flag
_atom_site_refinement_flags_posn
_atom_site_refinement_flags_adp
_atom_site_refinement_flags_occupancy
_atom_site_disorder_assembly
_atom_site_disorder_group
Zn1 Zn 0.96041(11) 0.93543(7) 0.13023(4) 0.0189(2) Uani 1 1 d . . . . .
I1 I 0.73906(7) 0.93398(5) 0.05188(2) 0.02778(17) Uani 1 1 d . . . . .
N1 N 1.1828(8) 0.8382(5) 0.1142(3) 0.0206(15) Uani 1 1 d . . . . .
N2 N 0.9197(8) 0.7988(5) 0.1819(2) 0.0199(14) Uani 1 1 d . U . . .
N3 N 0.8793(8) 1.0287(5) 0.1962(3) 0.0178(14) Uani 1 1 d . . . . .
N4 N 1.1363(8) 1.0702(5) 0.1272(2) 0.0193(14) Uani 1 1 d . . . . .
C1 C 1.1846(10) 0.7376(6) 0.1464(3) 0.0226(18) Uani 1 1 d . U . . .
H1A H 1.3030 0.7154 0.1561 0.027 Uiso 1 1 calc R U . . .
H1B H 1.1277 0.6780 0.1257 0.027 Uiso 1 1 calc R U . . .
C2 C 1.0954(10) 0.7563(6) 0.1952(3) 0.0203(17) Uani 1 1 d . U . . .
H2A H 1.0899 0.6870 0.2146 0.024 Uiso 1 1 calc R U . . .
H2B H 1.1605 0.8093 0.2179 0.024 Uiso 1 1 calc R U . . .
C3 C 0.8517(10) 0.8414(6) 0.2293(3) 0.0198(18) Uani 1 1 d . . . . .
H3A H 0.8863 0.7928 0.2590 0.024 Uiso 1 1 calc R U . . .
H3B H 0.7266 0.8414 0.2243 0.024 Uiso 1 1 calc R U . . .
C4 C 0.9135(11) 0.9565(6) 0.2421(3) 0.0248(19) Uani 1 1 d . . . . .
H4A H 0.8552 0.9852 0.2717 0.030 Uiso 1 1 calc R U . . .
H4B H 1.0365 0.9551 0.2526 0.030 Uiso 1 1 calc R U . . .
C5 C 0.9868(11) 1.1303(6) 0.2027(3) 0.026(2) Uani 1 1 d . . . . .
H5A H 0.9282 1.1916 0.1838 0.031 Uiso 1 1 calc R U . . .
H5B H 1.0041 1.1499 0.2401 0.031 Uiso 1 1 calc R U . . .
C6 C 1.1549(11) 1.1109(7) 0.1816(3) 0.026(2) Uani 1 1 d . . . . .
H6A H 1.2198 1.1799 0.1829 0.032 Uiso 1 1 calc R U . . .
H6B H 1.2198 1.0572 0.2040 0.032 Uiso 1 1 calc R U . . .
C7 C 1.2966(10) 1.0247(6) 0.1116(4) 0.0255(19) Uani 1 1 d . . . . .
H7A H 1.3916 1.0721 0.1249 0.031 Uiso 1 1 calc R U . . .
H7B H 1.2935 1.0230 0.0731 0.031 Uiso 1 1 calc R U . . .
C8 C 1.3250(10) 0.9109(6) 0.1329(4) 0.025(2) Uani 1 1 d . . . . .
H8A H 1.4321 0.8817 0.1215 0.030 Uiso 1 1 calc R U . . .
H8B H 1.3351 0.9132 0.1715 0.030 Uiso 1 1 calc R U . . .
C9 C 1.1909(11) 0.8102(7) 0.0592(3) 0.031(2) Uani 1 1 d . . . . .
H9A H 1.1952 0.8771 0.0386 0.046 Uiso 1 1 calc R U . . .
H9B H 1.0903 0.7681 0.0469 0.046 Uiso 1 1 calc R U . . .
H9C H 1.2925 0.7667 0.0553 0.046 Uiso 1 1 calc R U . . .
C10 C 0.8075(10) 0.7131(6) 0.1580(3) 0.028(2) Uani 1 1 d . . . . .
H10A H 0.8110 0.6493 0.1810 0.042 Uiso 1 1 calc R U . . .
H10B H 0.8456 0.6924 0.1242 0.042 Uiso 1 1 calc R U . . .
H10C H 0.6914 0.7408 0.1530 0.042 Uiso 1 1 calc R U . . .
C11 C 0.6998(10) 1.0588(6) 0.1890(4) 0.0261(19) Uani 1 1 d . . . . .
H11A H 0.6309 0.9927 0.1840 0.039 Uiso 1 1 calc R U . . .
H11B H 0.6804 1.1057 0.1582 0.039 Uiso 1 1 calc R U . . .
H11C H 0.6683 1.0979 0.2198 0.039 Uiso 1 1 calc R U . . .
C12 C 1.0793(11) 1.1578(7) 0.0906(3) 0.027(2) Uani 1 1 d . . . . .
H12A H 1.1678 1.2134 0.0902 0.040 Uiso 1 1 calc R U . . .
H12B H 0.9758 1.1908 0.1017 0.040 Uiso 1 1 calc R U . . .
H12C H 1.0564 1.1274 0.0555 0.040 Uiso 1 1 calc R U . . .
I2 I 0.41797(7) 0.93015(4) 0.29827(2) 0.02555(17) Uani 1 1 d . . . . .
O1A O 0.998(2) 0.7616(13) 0.3934(6) 0.050(4) Uiso 0.5 1 d . . P A 1
O1B O 0.919(3) 0.761(2) 0.3947(10) 0.094(8) Uiso 0.5 1 d . . P A 2
C13 C 0.9439(18) 0.8636(9) 0.3732(5) 0.069(4) Uani 1 1 d . . . . .
H13A H 0.8198 0.8667 0.3650 0.083 Uiso 0.5 1 calc R U P A 1
H13B H 1.0015 0.8842 0.3420 0.083 Uiso 0.5 1 calc R U P A 1
H13C H 1.0617 0.8690 0.3636 0.083 Uiso 0.5 1 calc R U P A 2
H13D H 0.8673 0.8724 0.3410 0.083 Uiso 0.5 1 calc R U P A 2
C14A C 1.015(5) 0.947(3) 0.4307(12) 0.105(11) Uiso 0.5 1 d . . P A 1
H14A H 1.1266 0.9812 0.4277 0.126 Uiso 0.5 1 calc R U P A 1
H14B H 0.9310 1.0021 0.4390 0.126 Uiso 0.5 1 calc R U P A 1
C15A C 1.024(3) 0.8532(18) 0.4678(9) 0.055(6) Uiso 0.5 1 d . . P A 1
H15A H 1.1434 0.8306 0.4757 0.066 Uiso 0.5 1 calc R U P A 1
H15B H 0.9788 0.8753 0.5008 0.066 Uiso 0.5 1 calc R U P A 1
C14B C 0.914(3) 0.9455(16) 0.4072(8) 0.039(5) Uiso 0.5 1 d . . P A 2
H14C H 0.8290 0.9983 0.3925 0.047 Uiso 0.5 1 calc R U P A 2
H14D H 1.0190 0.9839 0.4205 0.047 Uiso 0.5 1 calc R U P A 2
C15B C 0.841(3) 0.865(2) 0.4511(10) 0.072(8) Uiso 0.5 1 d . . P A 2
H15C H 0.8690 0.8940 0.4867 0.087 Uiso 0.5 1 calc R U P A 2
H15D H 0.7168 0.8571 0.4449 0.087 Uiso 0.5 1 calc R U P A 2
C16 C 0.9249(16) 0.7617(9) 0.4445(4) 0.060(3) Uani 1 1 d . . . . .
H16A H 0.8020 0.7771 0.4410 0.072 Uiso 0.5 1 calc R U P A 1
H16B H 0.9472 0.6929 0.4639 0.072 Uiso 0.5 1 calc R U P A 1
H16C H 1.0426 0.7618 0.4607 0.072 Uiso 0.5 1 calc R U P A 2
H16D H 0.8619 0.7001 0.4583 0.072 Uiso 0.5 1 calc R U P A 2
O2 O 0.568(2) 0.0774(14) 0.4523(7) 0.074(5) Uiso 0.5 1 d . . P B -1
C17 C 0.467(4) -0.011(3) 0.4522(13) 0.089(10) Uiso 0.5 1 d . . P B -1
H17A H 0.4986 -0.0595 0.4240 0.107 Uiso 0.5 1 calc R U P B -1
H17B H 0.3498 0.0140 0.4426 0.107 Uiso 0.5 1 calc R U P B -1
C18 C 0.466(5) -0.073(3) 0.4976(14) 0.100(11) Uiso 0.5 1 d . . P B -1
H18A H 0.4912 -0.1505 0.4911 0.120 Uiso 0.5 1 calc R U P B -1
H18B H 0.3570 -0.0671 0.5132 0.120 Uiso 0.5 1 calc R U P B -1
C19 C 0.621(4) -0.014(2) 0.5343(12) 0.078(9) Uiso 0.5 1 d . . P B -1
H19A H 0.7235 -0.0602 0.5375 0.094 Uiso 0.5 1 calc R U P B -1
H19B H 0.5863 0.0018 0.5696 0.094 Uiso 0.5 1 calc R U P B -1
C20 C 0.652(4) 0.101(2) 0.5014(12) 0.089(9) Uiso 0.5 1 d . . P B -1
H20A H 0.6017 0.1643 0.5178 0.107 Uiso 0.5 1 calc R U P B -1
H20B H 0.7741 0.1141 0.4988 0.107 Uiso 0.5 1 calc R U P B -1

loop_
_atom_site_aniso_label
_atom_site_aniso_U_11
_atom_site_aniso_U_22
_atom_site_aniso_U_33
_atom_site_aniso_U_23
_atom_site_aniso_U_13
_atom_site_aniso_U_12
Zn1 0.0211(5) 0.0148(5) 0.0207(5) 0.0003(4) 0.0016(4) -0.0004(4)
I1 0.0261(3) 0.0335(3) 0.0230(3) 0.0004(3) -0.0020(2) -0.0051(3)
N1 0.020(4) 0.018(3) 0.024(4) -0.005(3) 0.003(3) -0.002(3)
N2 0.022(3) 0.015(3) 0.023(4) -0.003(3) 0.002(3) 0.003(3)
N3 0.015(3) 0.013(3) 0.025(4) 0.006(3) 0.004(3) 0.000(3)
N4 0.020(3) 0.019(3) 0.019(4) -0.001(3) 0.001(3) -0.002(3)
C1 0.025(4) 0.009(4) 0.034(5) 0.001(3) 0.004(3) 0.005(3)
C2 0.029(4) 0.003(3) 0.029(4) 0.004(3) 0.001(3) -0.003(3)
C3 0.029(5) 0.011(4) 0.019(4) 0.001(3) 0.000(4) 0.002(3)
C4 0.025(5) 0.020(4) 0.029(5) 0.001(4) 0.003(4) 0.002(3)
C5 0.041(6) 0.008(4) 0.028(5) 0.001(3) 0.000(4) -0.001(4)
C6 0.035(5) 0.021(4) 0.022(5) -0.003(4) -0.006(4) -0.006(4)
C7 0.018(4) 0.020(4) 0.039(5) 0.010(4) 0.004(4) 0.000(3)
C8 0.016(4) 0.018(4) 0.041(6) 0.000(4) 0.005(4) -0.001(3)
C9 0.030(5) 0.035(5) 0.027(5) -0.001(4) 0.000(4) 0.000(4)
C10 0.025(5) 0.014(4) 0.045(6) -0.003(4) -0.001(4) -0.002(3)
C11 0.018(4) 0.018(4) 0.042(5) 0.000(4) 0.002(4) 0.011(3)
C12 0.028(5) 0.022(4) 0.028(5) 0.008(4) -0.005(4) 0.000(4)
I2 0.0282(3) 0.0157(3) 0.0325(3) 0.0031(2) 0.0011(2) -0.0005(2)
C13 0.103(11) 0.054(8) 0.053(8) 0.006(6) 0.012(7) 0.018(7)
C16 0.081(9) 0.060(8) 0.035(7) -0.009(5) -0.013(6) -0.008(7)

loop_
_atom_type_symbol
_atom_type_description
_atom_type_scat_dispersion_real
_atom_type_scat_dispersion_imag
_atom_type_scat_source
C C 0.0033 0.0016 'International Tables Vol C Tables 4.2.6.8 and 6.1.1.4'
H H 0.0000 0.0000 'International Tables Vol C Tables 4.2.6.8 and 6.1.1.4'
N N 0.0061 0.0033 'International Tables Vol C Tables 4.2.6.8 and 6.1.1.4'
I I -0.4742 1.8119 'International Tables Vol C Tables 4.2.6.8 and 6.1.1.4'
O O 0.0106 0.0060 'International Tables Vol C Tables 4.2.6.8 and 6.1.1.4'
Zn Zn 0.2839 1.4301 'International Tables Vol C Tables 4.2.6.8 and 6.1.1.4'

loop_
_geom_angle_atom_site_label_1
_geom_angle_atom_site_label_2
_geom_angle_atom_site_label_3
_geom_angle
N4 Zn1 N2 137.5(2)
N4 Zn1 N3 82.1(2)
N2 Zn1 N3 81.9(2)
N4 Zn1 N1 83.0(2)
N2 Zn1 N1 82.0(2)
N3 Zn1 N1 136.3(2)
N4 Zn1 I1 112.12(17)
N2 Zn1 I1 110.35(17)
N3 Zn1 I1 112.80(17)
N1 Zn1 I1 110.85(17)
C9 N1 C1 110.2(6)
C9 N1 C8 110.9(6)
C1 N1 C8 110.5(6)
C9 N1 Zn1 114.3(5)
C1 N1 Zn1 108.4(4)
C8 N1 Zn1 102.3(4)
C3 N2 C10 110.3(6)
C3 N2 C2 109.6(6)
C10 N2 C2 111.2(6)
C3 N2 Zn1 108.4(4)
C10 N2 Zn1 114.2(5)
C2 N2 Zn1 102.8(4)
C11 N3 C4 111.1(6)
C11 N3 C5 109.8(6)
C4 N3 C5 110.1(6)
C11 N3 Zn1 112.3(5)
C4 N3 Zn1 105.0(5)
C5 N3 Zn1 108.4(5)
C12 N4 C7 109.0(6)
C12 N4 C6 111.0(6)
C7 N4 C6 111.5(6)
C12 N4 Zn1 114.6(5)
C7 N4 Zn1 107.1(5)
C6 N4 Zn1 103.6(5)
N1 C1 C2 110.7(6)
N1 C1 H1A 109.5
C2 C1 H1A 109.5
N1 C1 H1B 109.5
C2 C1 H1B 109.5
H1A C1 H1B 108.1
N2 C2 C1 110.9(6)
N2 C2 H2A 109.5
C1 C2 H2A 109.5
N2 C2 H2B 109.5
C1 C2 H2B 109.5
H2A C2 H2B 108.1
N2 C3 C4 112.1(6)
N2 C3 H3A 109.2
C4 C3 H3A 109.2
N2 C3 H3B 109.2
C4 C3 H3B 109.2
H3A C3 H3B 107.9
N3 C4 C3 110.4(7)
N3 C4 H4A 109.6
C3 C4 H4A 109.6
N3 C4 H4B 109.6
C3 C4 H4B 109.6
H4A C4 H4B 108.1
C6 C5 N3 109.9(6)
C6 C5 H5A 109.7
N3 C5 H5A 109.7
C6 C5 H5B 109.7
N3 C5 H5B 109.7
H5A C5 H5B 108.2
N4 C6 C5 112.1(7)
N4 C6 H6A 109.2
C5 C6 H6A 109.2
N4 C6 H6B 109.2
C5 C6 H6B 109.2
H6A C6 H6B 107.9
N4 C7 C8 110.9(6)
N4 C7 H7A 109.5
C8 C7 H7A 109.5
N4 C7 H7B 109.5
C8 C7 H7B 109.5
H7A C7 H7B 108.0
N1 C8 C7 110.7(7)
N1 C8 H8A 109.5
C7 C8 H8A 109.5
N1 C8 H8B 109.5
C7 C8 H8B 109.5
H8A C8 H8B 108.1
N1 C9 H9A 109.5
N1 C9 H9B 109.5
H9A C9 H9B 109.5
N1 C9 H9C 109.5
H9A C9 H9C 109.5
H9B C9 H9C 109.5
N2 C10 H10A 109.5
N2 C10 H10B 109.5
H10A C10 H10B 109.5
N2 C10 H10C 109.5
H10A C10 H10C 109.5
H10B C10 H10C 109.5
N3 C11 H11A 109.5
N3 C11 H11B 109.5
H11A C11 H11B 109.5
N3 C11 H11C 109.5
H11A C11 H11C 109.5
H11B C11 H11C 109.5
N4 C12 H12A 109.5
N4 C12 H12B 109.5
H12A C12 H12B 109.5
N4 C12 H12C 109.5
H12A C12 H12C 109.5
H12B C12 H12C 109.5
C13 O1A C16 101.3(12)
C16 O1B C13 113.0(19)
C14B C13 O1B 111.8(16)
O1A C13 C14A 97.5(14)
O1A C13 H13A 112.3
C14A C13 H13A 112.3
O1A C13 H13B 112.3
C14A C13 H13B 112.3
H13A C13 H13B 109.9
C14B C13 H13C 109.3
O1B C13 H13C 109.3
C14B C13 H13D 109.3
O1B C13 H13D 109.3
H13C C13 H13D 107.9
C15A C14A C13 95(2)
C15A C14A H14A 112.8
C13 C14A H14A 112.8
C15A C14A H14B 112.8
C13 C14A H14B 112.8
H14A C14A H14B 110.2
C16 C15A C14A 109(2)
C16 C15A H15A 109.8
C14A C15A H15A 109.8
C16 C15A H15B 109.8
C14A C15A H15B 109.8
H15A C15A H15B 108.2
C13 C14B C15B 95.2(16)
C13 C14B H14C 112.7
C15B C14B H14C 112.7
C13 C14B H14D 112.7
C15B C14B H14D 112.7
H14C C14B H14D 110.2
C16 C15B C14B 104.6(18)
C16 C15B H15C 110.8
C14B C15B H15C 110.8
C16 C15B H15D 110.8
C14B C15B H15D 110.8
H15C C15B H15D 108.9
O1B C16 C15B 98.6(17)
C15A C16 O1A 97.2(13)
C15A C16 H16A 112.3
O1A C16 H16A 112.3
C15A C16 H16B 112.3
O1A C16 H16B 112.3
H16A C16 H16B 109.9
O1B C16 H16C 112.1
C15B C16 H16C 112.1
O1B C16 H16D 112.1
C15B C16 H16D 112.1
H16C C16 H16D 109.7
C17 O2 C20 114(2)
O2 C17 C18 119(3)
O2 C17 H17A 107.6
C18 C17 H17A 107.6
O2 C17 H17B 107.6
C18 C17 H17B 107.6
H17A C17 H17B 107.0
C17 C18 C19 101(3)
C17 C18 H18A 111.7
C19 C18 H18A 111.7
C17 C18 H18B 111.7
C19 C18 H18B 111.7
H18A C18 H18B 109.4
C18 C19 C20 102(3)
C18 C19 H19A 111.3
C20 C19 H19A 111.3
C18 C19 H19B 111.3
C20 C19 H19B 111.3
H19A C19 H19B 109.2
O2 C20 C19 102(2)
O2 C20 H20A 111.4
C19 C20 H20A 111.4
O2 C20 H20B 111.4
C19 C20 H20B 111.4
H20A C20 H20B 109.3

loop_
_geom_bond_atom_site_label_1
_geom_bond_atom_site_label_2
_geom_bond_distance
Zn1 N4 2.170(6)
Zn1 N2 2.182(6)
Zn1 N3 2.192(6)
Zn1 N1 2.199(6)
Zn1 I1 2.5576(12)
N1 C9 1.465(10)
N1 C1 1.485(9)
N1 C8 1.486(10)
N2 C3 1.472(9)
N2 C10 1.478(10)
N2 C2 1.500(10)
N3 C11 1.467(9)
N3 C4 1.483(10)
N3 C5 1.512(10)
N4 C12 1.475(10)
N4 C7 1.476(10)
N4 C6 1.484(10)
C1 C2 1.513(11)
C1 H1A 0.9900
C1 H1B 0.9900
C2 H2A 0.9900
C2 H2B 0.9900
C3 C4 1.522(10)
C3 H3A 0.9900
C3 H3B 0.9900
C4 H4A 0.9900
C4 H4B 0.9900
C5 C6 1.502(12)
C5 H5A 0.9900
C5 H5B 0.9900
C6 H6A 0.9900
C6 H6B 0.9900
C7 C8 1.510(10)
C7 H7A 0.9900
C7 H7B 0.9900
C8 H8A 0.9900
C8 H8B 0.9900
C9 H9A 0.9800
C9 H9B 0.9800
C9 H9C 0.9800
C10 H10A 0.9800
C10 H10B 0.9800
C10 H10C 0.9800
C11 H11A 0.9800
C11 H11B 0.9800
C11 H11C 0.9800
C12 H12A 0.9800
C12 H12B 0.9800
C12 H12C 0.9800
O1A C13 1.409(19)
O1A C16 1.48(2)
O1B C16 1.28(2)
O1B C13 1.40(2)
C13 C14B 1.37(2)
C13 C14A 1.85(3)
C13 H13A 0.9900
C13 H13B 0.9900
C13 H13C 0.9900
C13 H13D 0.9900
C14A C15A 1.49(4)
C14A H14A 0.9900
C14A H14B 0.9900
C15A C16 1.47(2)
C15A H15A 0.9900
C15A H15B 0.9900
C14B C15B 1.64(3)
C14B H14C 0.9900
C14B H14D 0.9900
C15B C16 1.45(3)
C15B H15C 0.9900
C15B H15D 0.9900
C16 H16A 0.9900
C16 H16B 0.9900
C16 H16C 0.9900
C16 H16D 0.9900
O2 C17 1.34(3)
O2 C20 1.41(3)
C17 C18 1.40(4)
C17 H17A 0.9900
C17 H17B 0.9900
C18 C19 1.65(4)
C18 H18A 0.9900
C18 H18B 0.9900
C19 C20 1.67(4)
C19 H19A 0.9900
C19 H19B 0.9900
C20 H20A 0.9900
C20 H20B 0.9900

loop_
_geom_torsion_atom_site_label_1
_geom_torsion_atom_site_label_2
_geom_torsion_atom_site_label_3
_geom_torsion_atom_site_label_4
_geom_torsion
C9 N1 C1 C2 -152.7(7)
C8 N1 C1 C2 84.4(8)
Zn1 N1 C1 C2 -26.9(7)
C3 N2 C2 C1 -166.1(6)
C10 N2 C2 C1 71.6(8)
Zn1 N2 C2 C1 -50.9(6)
N1 C1 C2 N2 54.6(8)
C10 N2 C3 C4 -155.7(7)
C2 N2 C3 C4 81.6(7)
Zn1 N2 C3 C4 -30.0(8)
C11 N3 C4 C3 76.1(8)
C5 N3 C4 C3 -162.1(6)
Zn1 N3 C4 C3 -45.6(7)
N2 C3 C4 N3 53.0(9)
C11 N3 C5 C6 -149.3(7)
C4 N3 C5 C6 88.0(8)
Zn1 N3 C5 C6 -26.3(8)
C12 N4 C6 C5 73.1(8)
C7 N4 C6 C5 -165.2(6)
Zn1 N4 C6 C5 -50.4(7)
N3 C5 C6 N4 53.5(9)
C12 N4 C7 C8 -157.8(7)
C6 N4 C7 C8 79.4(9)
Zn1 N4 C7 C8 -33.3(8)
C9 N1 C8 C7 73.9(8)
C1 N1 C8 C7 -163.6(7)
Zn1 N1 C8 C7 -48.4(7)
N4 C7 C8 N1 58.3(9)
C16 O1B C13 C14B -20(3)
C16 O1B C13 O1A 91(4)
C16 O1B C13 C14A 10(3)
C16 O1A C13 C14B 27(2)
C16 O1A C13 O1B -54(3)
C16 O1A C13 C14A 50.3(17)
C14B C13 C14A C15A 117(4)
O1B C13 C14A C15A 6(2)
O1A C13 C14A C15A -20(2)
C13 C14A C15A C16 -18(2)
O1B C13 C14B C15B -7(2)
O1A C13 C14B C15B -35(2)
C14A C13 C14B C15B -85(3)
C13 C14B C15B C16 28(2)
C13 O1B C16 C15B 38(2)
C13 O1B C16 C15A -24(3)
C13 O1B C16 O1A -79(3)
C14B C15B C16 O1B -40(2)
C14B C15B C16 C15A 71.7(18)
C14B C15B C16 O1A -16(2)
C14A C15A C16 O1B 29(3)
C14A C15A C16 C15B -58(2)
C14A C15A C16 O1A 49(2)
C13 O1A C16 O1B 66(3)
C13 O1A C16 C15B -2.7(19)
C13 O1A C16 C15A -64.7(16)
C20 O2 C17 C18 -5(4)
O2 C17 C18 C19 -7(4)
C17 C18 C19 C20 13(3)
C17 O2 C20 C19 13(3)
C18 C19 C20 O2 -16(3)
